data_4503912
loop_
_publ_author_name
'Hao, Zheng-Ming'
'Zhang, Xian-Ming'

_publ_section_title
;
 Ligand Concentration Controlled Supramolecular Isomerism in Two CuSCN
 Based Coordination Polymers with in Situ Synthesized
 4,4&#x2018;-Dipyridylsulfide as a Co-Ligand
;
_journal_issue 1
_journal_name_full 'Crystal Growth &amp; Design'
_journal_page_first 64
_journal_paper_doi 10.1021/cg060371c
_journal_volume 7
_journal_year 2007
_chemical_formula_sum 'C12 H8 Cu2 N4 S3'
_chemical_formula_weight 431.48
_chemical_name_systematic
; 
 ? 
;
_space_group_IT_number 54
_symmetry_cell_setting orthorhombic
_symmetry_space_group_name_Hall '-P 2a 2ac'
_symmetry_space_group_name_H-M 'P c c a'
_atom_sites_solution_hydrogens geom
_atom_sites_solution_primary direct
_atom_sites_solution_secondary difmap
_audit_creation_method SHELXL-97
_cell_angle_alpha 90.00
_cell_angle_beta 90.00
_cell_angle_gamma 90.00
_cell_formula_units_Z 4
_cell_length_a 17.999(10)
_cell_length_b 8.518(5)
_cell_length_c 10.203(6)
_cell_measurement_temperature 298(2)
_cell_volume 1564.3(16)
_computing_cell_refinement 'SMART (Bruker, 2001)'
_computing_data_collection 'SMART (Bruker, 2001)'
_computing_data_reduction 'SAINT (Bruker, 2001)'
_computing_molecular_graphics 'ORTEP-II (Johnson, 1976)'
_computing_publication_material 'SHELXL-97 (Sheldrick, 1997)'
_computing_structure_refinement 'SHELXL-97 (Sheldrick, 1997)'
_computing_structure_solution 'SHELXS-97 (Sheldrick, 1990)'
_diffrn_ambient_temperature 298(2)
_diffrn_measured_fraction_theta_full 0.984
_diffrn_measured_fraction_theta_max 0.984
_diffrn_measurement_device_type 'Bruker Apex CCD Diffractometer'
_diffrn_measurement_method '\f and \w scan'
_diffrn_radiation_monochromator graphite
_diffrn_radiation_source 'fine-focus sealed tube'
_diffrn_radiation_type MoK\a
_diffrn_radiation_wavelength 0.71073
_diffrn_reflns_av_R_equivalents 0.0730
_diffrn_reflns_av_sigmaI/netI 0.0566
_diffrn_reflns_limit_h_max 16
_diffrn_reflns_limit_h_min -22
_diffrn_reflns_limit_k_max 10
_diffrn_reflns_limit_k_min -10
_diffrn_reflns_limit_l_max 13
_diffrn_reflns_limit_l_min -12
_diffrn_reflns_number 6703
_diffrn_reflns_theta_full 27.00
_diffrn_reflns_theta_max 27.00
_diffrn_reflns_theta_min 2.26
_diffrn_standards_decay_% 0
_diffrn_standards_interval_count 0
_diffrn_standards_number 0
_exptl_absorpt_coefficient_mu 3.114
_exptl_absorpt_correction_T_max 0.7669
_exptl_absorpt_correction_T_min 0.4982
_exptl_absorpt_correction_type empirical
_exptl_absorpt_process_details 'SADABS, Sheldrick 1997'
_exptl_crystal_colour yellowish
_exptl_crystal_density_diffrn 1.832
_exptl_crystal_density_method 'not measured'
_exptl_crystal_description rod
_exptl_crystal_F_000 856
_exptl_crystal_size_max 0.26
_exptl_crystal_size_mid 0.18
_exptl_crystal_size_min 0.09
_refine_diff_density_max 0.652
_refine_diff_density_min -0.448
_refine_diff_density_rms 0.128
_refine_ls_extinction_method none
_refine_ls_goodness_of_fit_ref 1.080
_refine_ls_hydrogen_treatment mixed
_refine_ls_matrix_type full
_refine_ls_number_parameters 96
_refine_ls_number_reflns 1682
_refine_ls_number_restraints 0
_refine_ls_restrained_S_all 1.080
_refine_ls_R_factor_all 0.0987
_refine_ls_R_factor_gt 0.0635
_refine_ls_shift/su_max 0.001
_refine_ls_shift/su_mean 0.000
_refine_ls_structure_factor_coef Fsqd
_refine_ls_weighting_details 'calc w=1/[\s^2^(Fo^2^)+(0.0820P)^2^+3.1441P] where P=(Fo^2^+2Fc^2^)/3'
_refine_ls_weighting_scheme calc
_refine_ls_wR_factor_gt 0.1413
_refine_ls_wR_factor_ref 0.1836
_reflns_number_gt 1140
_reflns_number_total 1682
_reflns_threshold_expression >2sigma(I)
_cod_data_source_file cg060371csi20060618_112659.cif
_cod_data_source_block 1
_cod_depositor_comments
;
The following automatic conversions were performed:

'_symmetry_cell_setting' value 'Orthorhombic' changed to
'orthorhombic' according to
/home/saulius/struct/CIF-dictionaries/cif_core.dic dictionary named
'cif_core.dic' version 2.4.1 from
2010-06-29.

'_exptl_absorpt_correction_type' value 'Empirical'
changed to 'empirical' according to
/home/saulius/struct/CIF-dictionaries/cif_core.dic dictionary named
'cif_core.dic' version 2.4.1 from 2010-06-29.

Automatic conversion script
Id: cif_fix_values 1715 2011-07-08 13:25:40Z adriana 
;
_cod_original_sg_symbol_H-M Pcca
_cod_database_code 4503912

loop_
_symmetry_equiv_pos_as_xyz
'x, y, z'
'-x+1/2, -y, z'
'-x, y, -z+1/2'
'x+1/2, -y, -z+1/2'
'-x, -y, -z'
'x-1/2, y, -z'
'x, -y, z-1/2'
'-x-1/2, y, z-1/2'

loop_
_atom_site_label
_atom_site_type_symbol
_atom_site_fract_x
_atom_site_fract_y
_atom_site_fract_z
_atom_site_U_iso_or_equiv
_atom_site_adp_type
_atom_site_occupancy
_atom_site_symmetry_multiplicity
_atom_site_calc_flag
_atom_site_refinement_flags
Cu1 Cu 0.68963(5) 0.61339(12) 0.17891(8) 0.0493(4) Uani 1 1 d .
S1 S 0.5000 1.0263(3) -0.2500 0.0566(8) Uani 1 2 d S
S2 S 0.67849(9) 0.3333(2) 0.13663(17) 0.0386(5) Uani 1 1 d .
N1 N 0.6332(3) 0.7288(6) 0.0375(5) 0.0382(12) Uani 1 1 d .
N2 N 0.6753(3) 0.3517(8) -0.1374(7) 0.0509(16) Uani 1 1 d .
C1 C 0.6568(4) 0.8632(9) -0.0098(8) 0.056(2) Uani 1 1 d .
H1A H 0.7024 0.9007 0.0196 0.067 Uiso 1 1 calc R
C2 C 0.6184(4) 0.9524(8) -0.1002(7) 0.0497(19) Uani 1 1 d .
H2A H 0.6381 1.0463 -0.1311 0.060 Uiso 1 1 calc R
C3 C 0.5509(4) 0.8998(8) -0.1435(7) 0.0383(15) Uani 1 1 d .
C4 C 0.5250(4) 0.7613(9) -0.0953(7) 0.0508(19) Uani 1 1 d .
H4A H 0.4797 0.7205 -0.1231 0.061 Uiso 1 1 calc R
C5 C 0.5674(4) 0.6836(8) -0.0045(7) 0.0493(19) Uani 1 1 d .
H5A H 0.5481 0.5913 0.0303 0.059 Uiso 1 1 calc R
C6 C 0.6769(3) 0.3435(8) -0.0252(7) 0.0384(15) Uani 1 1 d .

loop_
_atom_site_aniso_label
_atom_site_aniso_U_11
_atom_site_aniso_U_22
_atom_site_aniso_U_33
_atom_site_aniso_U_23
_atom_site_aniso_U_13
_atom_site_aniso_U_12
Cu1 0.0515(6) 0.0654(7) 0.0310(5) -0.0009(4) -0.0053(4) 0.0043(4)
S1 0.0767(19) 0.0313(14) 0.0619(18) 0.000 -0.0329(15) 0.000
S2 0.0374(9) 0.0525(11) 0.0261(8) 0.0039(7) 0.0035(6) -0.0088(7)
N1 0.042(3) 0.043(3) 0.030(3) -0.002(2) -0.010(2) -0.002(3)
N2 0.047(4) 0.068(4) 0.038(4) 0.000(3) 0.000(3) -0.012(3)
C1 0.048(4) 0.045(4) 0.076(6) 0.003(4) -0.028(4) -0.017(3)
C2 0.060(5) 0.031(4) 0.058(5) 0.006(3) -0.014(4) -0.014(3)
C3 0.037(3) 0.039(4) 0.039(4) -0.005(3) -0.006(3) 0.002(3)
C4 0.035(4) 0.070(5) 0.047(4) 0.011(4) -0.016(3) -0.016(3)
C5 0.050(4) 0.036(4) 0.062(5) 0.013(3) -0.006(4) -0.016(3)
C6 0.032(3) 0.041(4) 0.042(4) 0.002(3) 0.001(3) -0.008(3)

loop_
_atom_type_symbol
_atom_type_description
_atom_type_scat_dispersion_real
_atom_type_scat_dispersion_imag
_atom_type_scat_source
C C 0.0033 0.0016 'International Tables Vol C Tables 4.2.6.8 and 6.1.1.4'
H H 0.0000 0.0000 'International Tables Vol C Tables 4.2.6.8 and 6.1.1.4'
N N 0.0061 0.0033 'International Tables Vol C Tables 4.2.6.8 and 6.1.1.4'
S S 0.1246 0.1234 'International Tables Vol C Tables 4.2.6.8 and 6.1.1.4'
Cu Cu 0.3201 1.2651 'International Tables Vol C Tables 4.2.6.8 and 6.1.1.4'

loop_
_geom_angle_atom_site_label_1
_geom_angle_atom_site_label_2
_geom_angle_atom_site_label_3
_geom_angle
_geom_angle_site_symmetry_1
_geom_angle_site_symmetry_3
N2 Cu1 N1 123.8(2) 7_566 .
N2 Cu1 S2 108.3(2) 7_566 .
N1 Cu1 S2 108.01(16) . .
N2 Cu1 S2 105.85(19) 7_566 2_665
N1 Cu1 S2 105.72(17) . 2_665
S2 Cu1 S2 103.29(6) . 2_665
N2 Cu1 Cu1 101.75(18) 7_566 2_665
N1 Cu1 Cu1 134.37(16) . 2_665
S2 Cu1 Cu1 53.85(6) . 2_665
S2 Cu1 Cu1 53.14(6) 2_665 2_665
C3 S1 C3 105.6(4) 3_654 .
C6 S2 Cu1 97.3(3) . .
C6 S2 Cu1 100.5(2) . 2_665
Cu1 S2 Cu1 73.01(6) . 2_665
C1 N1 C5 115.3(6) . .
C1 N1 Cu1 121.6(4) . .
C5 N1 Cu1 122.8(5) . .
C6 N2 Cu1 169.4(6) . 7_565
N1 C1 C2 124.3(6) . .
C3 C2 C1 118.7(6) . .
C4 C3 C2 118.2(6) . .
C4 C3 S1 124.6(5) . .
C2 C3 S1 117.1(5) . .
C3 C4 C5 118.2(6) . .
N1 C5 C4 125.4(6) . .
N2 C6 S2 179.4(8) . .

loop_
_geom_bond_atom_site_label_1
_geom_bond_atom_site_label_2
_geom_bond_distance
_geom_bond_site_symmetry_2
Cu1 N2 1.915(7) 7_566
Cu1 N1 2.021(5) .
Cu1 S2 2.433(2) .
Cu1 S2 2.455(2) 2_665
Cu1 Cu1 2.908(2) 2_665
S1 C3 1.784(7) 3_654
S1 C3 1.784(7) .
S2 C6 1.653(8) .
S2 Cu1 2.455(2) 2_665
N1 C1 1.313(9) .
N1 C5 1.317(8) .
N2 C6 1.148(10) .
N2 Cu1 1.915(7) 7_565
C1 C2 1.381(10) .
C2 C3 1.368(9) .
C3 C4 1.361(10) .
C4 C5 1.370(9) .
